data_1502278
loop_
_publ_author_name
'Zhang, Gen'
'Zhang, Yaohu'
'Jiang, Xianxing'
'Yan, Wenjin'
'Wang, Rui'

_publ_section_title
;
 Highly enantioslective synthesis of multisubstituted polyfunctional
 dihydropyrrole via an organocatalytic tandem Michael/cyclization
 sequence.
;
_journal_issue 15
_journal_name_full 'Organic letters'
_journal_page_first 3806
_journal_page_last 3809
_journal_paper_doi 10.1021/ol201299u
_journal_volume 13
_journal_year 2011
_chemical_formula_sum 'C18 H17 Br N3 O5'
_chemical_formula_weight 435.26
_chemical_name_systematic
; 
 ? 
;
_space_group_IT_number 14
_symmetry_cell_setting monoclinic
_symmetry_space_group_name_Hall '-P 2yn'
_symmetry_space_group_name_H-M 'P 1 21/n 1'
_atom_sites_solution_hydrogens geom
_atom_sites_solution_primary direct
_atom_sites_solution_secondary difmap
_audit_creation_method SHELXL-97
_cell_angle_alpha 90.00
_cell_angle_beta 102.50(3)
_cell_angle_gamma 90.00
_cell_formula_units_Z 4
_cell_length_a 10.36(3)
_cell_length_b 14.78(4)
_cell_length_c 13.66(4)
_cell_measurement_reflns_used 2165
_cell_measurement_temperature 296(2)
_cell_measurement_theta_max 20.42
_cell_measurement_theta_min 2.25
_cell_volume 2042(10)
_computing_cell_refinement 'Bruker SAINT'
_computing_data_collection 'Bruker APEX2'
_computing_data_reduction 'Bruker SAINT'
_computing_molecular_graphics 'Bruker SHELXTL'
_computing_publication_material 'Bruker SHELXTL'
_computing_structure_refinement 'SHELXL-97 (Sheldrick, 2008)'
_computing_structure_solution 'SHELXS-97 (Sheldrick, 2008)'
_diffrn_ambient_temperature 296(2)
_diffrn_measured_fraction_theta_full 0.995
_diffrn_measured_fraction_theta_max 0.995
_diffrn_measurement_device_type 'Bruker APEX-II CCD'
_diffrn_measurement_method '\f and \w scans'
_diffrn_radiation_monochromator graphite
_diffrn_radiation_source 'fine-focus sealed tube'
_diffrn_radiation_type MoK\a
_diffrn_radiation_wavelength 0.71073
_diffrn_reflns_av_R_equivalents 0.0569
_diffrn_reflns_av_sigmaI/netI 0.0620
_diffrn_reflns_limit_h_max 11
_diffrn_reflns_limit_h_min -12
_diffrn_reflns_limit_k_max 17
_diffrn_reflns_limit_k_min -17
_diffrn_reflns_limit_l_max 16
_diffrn_reflns_limit_l_min -16
_diffrn_reflns_number 14340
_diffrn_reflns_theta_full 25.50
_diffrn_reflns_theta_max 25.50
_diffrn_reflns_theta_min 2.06
_exptl_absorpt_coefficient_mu 2.046
_exptl_absorpt_correction_T_max 0.6395
_exptl_absorpt_correction_T_min 0.5606
_exptl_absorpt_correction_type multi-scan
_exptl_absorpt_process_details SADABS
_exptl_crystal_colour colorless
_exptl_crystal_density_diffrn 1.416
_exptl_crystal_density_method 'not measured'
_exptl_crystal_description block
_exptl_crystal_F_000 884
_exptl_crystal_size_max 0.32
_exptl_crystal_size_mid 0.28
_exptl_crystal_size_min 0.24
_refine_diff_density_max 0.580
_refine_diff_density_min -0.770
_refine_diff_density_rms 0.065
_refine_ls_extinction_method none
_refine_ls_goodness_of_fit_ref 1.011
_refine_ls_hydrogen_treatment constr
_refine_ls_matrix_type full
_refine_ls_number_parameters 246
_refine_ls_number_reflns 3781
_refine_ls_number_restraints 0
_refine_ls_restrained_S_all 1.011
_refine_ls_R_factor_all 0.1381
_refine_ls_R_factor_gt 0.0594
_refine_ls_shift/su_max 0.000
_refine_ls_shift/su_mean 0.000
_refine_ls_structure_factor_coef Fsqd
_refine_ls_weighting_details 'calc w=1/[\s^2^(Fo^2^)+(0.0364P)^2^+5.0399P] where P=(Fo^2^+2Fc^2^)/3'
_refine_ls_weighting_scheme calc
_refine_ls_wR_factor_gt 0.1190
_refine_ls_wR_factor_ref 0.1545
_reflns_number_gt 1875
_reflns_number_total 3781
_reflns_threshold_expression >2sigma(I)
_cod_data_source_file ol201299u_si_002.cif
_cod_data_source_block p21n
_cod_depositor_comments
;
The following automatic conversions were performed:

'_symmetry_cell_setting' value 'Monoclinic' changed to 'monoclinic'
according to /home/saulius/struct/CIF-dictionaries/cif_core.dic
dictionary named 'cif_core.dic' version 2.4.1 from 2010-06-29.

Automatic conversion script
Id: cif_fix_values 1715 2011-07-08 13:25:40Z adriana 
;
_cod_original_cell_volume 2041(10)
_cod_original_sg_symbol_H-M P2(1)/n
_cod_database_code 1502278

loop_
_symmetry_equiv_pos_as_xyz
'x, y, z'
'-x+1/2, y+1/2, -z+1/2'
'-x, -y, -z'
'x-1/2, -y-1/2, z-1/2'

loop_
_atom_site_label
_atom_site_type_symbol
_atom_site_fract_x
_atom_site_fract_y
_atom_site_fract_z
_atom_site_U_iso_or_equiv
_atom_site_adp_type
_atom_site_occupancy
_atom_site_symmetry_multiplicity
_atom_site_calc_flag
_atom_site_refinement_flags
C1 C 0.0848(4) 0.7771(3) 0.4592(4) 0.0407(12) Uani 1 1 d .
C2 C 0.1996(4) 0.7825(3) 0.3982(4) 0.0445(12) Uani 1 1 d .
C3 C 0.2772(4) 0.8631(3) 0.4495(4) 0.0416(12) Uani 1 1 d .
C4 C 0.2143(4) 0.9087(3) 0.5125(3) 0.0377(11) Uani 1 1 d .
C5 C -0.0539(5) 0.7651(4) 0.3912(4) 0.0449(13) Uani 1 1 d .
C6 C -0.1903(6) 0.6570(5) 0.2863(5) 0.082(2) Uani 1 1 d .
H6A H -0.1754 0.6094 0.2411 0.098 Uiso 1 1 calc R
H6B H -0.2255 0.7092 0.2463 0.098 Uiso 1 1 calc R
C7 C -0.2868(7) 0.6258(7) 0.3445(6) 0.145(4) Uani 1 1 d .
H7A H -0.2464 0.5809 0.3922 0.218 Uiso 1 1 calc R
H7B H -0.3622 0.5999 0.2997 0.218 Uiso 1 1 calc R
H7C H -0.3146 0.6761 0.3792 0.218 Uiso 1 1 calc R
C8 C 0.1130(6) 0.6965(4) 0.5348(4) 0.0541(14) Uani 1 1 d .
C9 C 0.0408(9) 0.6309(5) 0.6760(6) 0.108(3) Uani 1 1 d .
H9A H 0.1289 0.6050 0.6906 0.130 Uiso 1 1 calc R
H9B H 0.0251 0.6582 0.7370 0.130 Uiso 1 1 calc R
C10 C -0.0567(9) 0.5601(5) 0.6421(6) 0.121(3) Uani 1 1 d .
H10A H -0.1434 0.5863 0.6255 0.181 Uiso 1 1 calc R
H10B H -0.0529 0.5163 0.6945 0.181 Uiso 1 1 calc R
H10C H -0.0378 0.5310 0.5838 0.181 Uiso 1 1 calc R
C11 C 0.1506(5) 0.7964(3) 0.2839(4) 0.0467(13) Uani 1 1 d .
C12 C 0.1714(5) 0.7325(4) 0.2135(5) 0.0645(17) Uani 1 1 d .
C13 C 0.1237(7) 0.7471(6) 0.1105(6) 0.092(2) Uani 1 1 d .
H13 H 0.1405 0.7046 0.0645 0.110 Uiso 1 1 calc R
C14 C 0.0524(7) 0.8234(7) 0.0771(5) 0.098(3) Uani 1 1 d .
H14 H 0.0173 0.8311 0.0089 0.117 Uiso 1 1 calc R
C15 C 0.0326(7) 0.8891(5) 0.1448(5) 0.085(2) Uani 1 1 d .
H15 H -0.0135 0.9417 0.1222 0.102 Uiso 1 1 calc R
C16 C 0.0827(5) 0.8754(4) 0.2471(4) 0.0603(15) Uani 1 1 d .
H16 H 0.0707 0.9201 0.2922 0.072 Uiso 1 1 calc R
C17 C 0.3990(5) 0.8911(3) 0.4295(4) 0.0500(14) Uani 1 1 d .
C18 C 0.0027(5) 0.8922(4) 0.5686(4) 0.0487(13) Uani 1 1 d .
H18 H -0.0722 0.8566 0.5651 0.058 Uiso 1 1 calc R
Br1 Br 0.27013(9) 0.62428(5) 0.25306(7) 0.1100(4) Uani 1 1 d .
N1 N 0.0941(4) 0.8640(2) 0.5159(3) 0.0399(10) Uani 1 1 d .
N2 N 0.5001(5) 0.9122(3) 0.4132(4) 0.0692(14) Uani 1 1 d .
N3 N 0.2491(4) 0.9833(3) 0.5677(3) 0.0486(11) Uani 1 1 d .
H3A H 0.3224 1.0102 0.5665 0.058 Uiso 1 1 calc R
H3B H 0.1982 1.0043 0.6044 0.058 Uiso 1 1 calc R
O1 O -0.1375(3) 0.8230(3) 0.3737(3) 0.0609(10) Uani 1 1 d .
O2 O -0.0637(3) 0.6813(2) 0.3543(3) 0.0600(10) Uani 1 1 d .
O3 O 0.1945(4) 0.6393(3) 0.5357(4) 0.0932(15) Uani 1 1 d .
O4 O 0.0306(5) 0.7006(3) 0.5967(3) 0.0868(14) Uani 1 1 d .
O5 O 0.0127(3) 0.9607(3) 0.6199(3) 0.0588(10) Uani 1 1 d .

loop_
_atom_site_aniso_label
_atom_site_aniso_U_11
_atom_site_aniso_U_22
_atom_site_aniso_U_33
_atom_site_aniso_U_23
_atom_site_aniso_U_13
_atom_site_aniso_U_12
C1 0.036(3) 0.037(3) 0.050(3) -0.002(2) 0.013(2) -0.003(2)
C2 0.037(3) 0.048(3) 0.051(3) -0.005(2) 0.015(2) -0.006(2)
C3 0.029(3) 0.049(3) 0.048(3) -0.003(2) 0.011(2) -0.007(2)
C4 0.029(3) 0.041(3) 0.042(3) 0.004(2) 0.005(2) -0.007(2)
C5 0.041(3) 0.049(3) 0.048(3) -0.007(3) 0.017(3) -0.012(3)
C6 0.076(5) 0.090(5) 0.071(4) -0.027(4) -0.004(4) -0.028(4)
C7 0.078(5) 0.238(12) 0.115(7) -0.027(7) 0.007(5) -0.091(7)
C8 0.048(3) 0.048(3) 0.063(4) 0.003(3) 0.004(3) -0.012(3)
C9 0.162(8) 0.084(5) 0.085(5) 0.037(4) 0.039(5) -0.021(5)
C10 0.160(8) 0.089(6) 0.112(7) 0.026(5) 0.029(6) -0.034(6)
C11 0.035(3) 0.055(3) 0.056(4) -0.014(3) 0.022(3) -0.010(2)
C12 0.052(4) 0.076(4) 0.074(4) -0.027(3) 0.033(3) -0.018(3)
C13 0.082(5) 0.125(7) 0.076(6) -0.045(5) 0.034(4) -0.021(5)
C14 0.067(5) 0.169(9) 0.058(5) -0.019(5) 0.014(4) -0.016(5)
C15 0.079(5) 0.113(6) 0.065(5) 0.006(4) 0.021(4) 0.008(4)
C16 0.063(4) 0.075(4) 0.046(4) -0.009(3) 0.019(3) 0.000(3)
C17 0.042(3) 0.059(4) 0.050(3) -0.008(3) 0.013(3) -0.006(3)
C18 0.039(3) 0.057(4) 0.053(3) 0.002(3) 0.016(3) -0.008(2)
Br1 0.1253(7) 0.0716(5) 0.1515(8) -0.0348(5) 0.0707(6) 0.0099(4)
N1 0.035(2) 0.041(2) 0.047(2) -0.0062(19) 0.0142(19) -0.0086(19)
N2 0.054(3) 0.087(4) 0.073(4) -0.020(3) 0.028(3) -0.024(3)
N3 0.043(2) 0.050(3) 0.056(3) -0.011(2) 0.015(2) -0.016(2)
O1 0.042(2) 0.066(2) 0.071(3) -0.005(2) 0.0046(19) 0.004(2)
O2 0.051(2) 0.059(2) 0.066(3) -0.014(2) 0.0034(19) -0.0136(18)
O3 0.077(3) 0.076(3) 0.129(4) 0.047(3) 0.029(3) 0.022(3)
O4 0.115(4) 0.068(3) 0.093(3) 0.029(2) 0.055(3) 0.004(3)
O5 0.063(2) 0.057(2) 0.064(3) -0.015(2) 0.031(2) -0.0083(19)

loop_
_atom_type_symbol
_atom_type_description
_atom_type_scat_dispersion_real
_atom_type_scat_dispersion_imag
_atom_type_scat_source
C C 0.0033 0.0016 'International Tables Vol C Tables 4.2.6.8 and 6.1.1.4'
H H 0.0000 0.0000 'International Tables Vol C Tables 4.2.6.8 and 6.1.1.4'
N N 0.0061 0.0033 'International Tables Vol C Tables 4.2.6.8 and 6.1.1.4'
O O 0.0106 0.0060 'International Tables Vol C Tables 4.2.6.8 and 6.1.1.4'
Br Br -0.2901 2.4595 'International Tables Vol C Tables 4.2.6.8 and 6.1.1.4'

loop_
_geom_angle_atom_site_label_1
_geom_angle_atom_site_label_2
_geom_angle_atom_site_label_3
_geom_angle
N1 C1 C5 111.0(4)
N1 C1 C8 109.4(4)
C5 C1 C8 109.1(4)
N1 C1 C2 104.8(4)
C5 C1 C2 113.2(4)
C8 C1 C2 109.3(4)
C3 C2 C11 112.7(4)
C3 C2 C1 100.3(4)
C11 C2 C1 114.5(4)
C4 C3 C17 123.2(5)
C4 C3 C2 113.6(4)
C17 C3 C2 123.1(4)
N3 C4 C3 130.8(4)
N3 C4 N1 119.7(4)
C3 C4 N1 109.4(4)
O1 C5 O2 126.3(5)
O1 C5 C1 125.0(5)
O2 C5 C1 108.6(4)
O2 C6 C7 110.5(6)
O2 C6 H6A 109.6
C7 C6 H6A 109.6
O2 C6 H6B 109.6
C7 C6 H6B 109.6
H6A C6 H6B 108.1
C6 C7 H7A 109.5
C6 C7 H7B 109.5
H7A C7 H7B 109.5
C6 C7 H7C 109.5
H7A C7 H7C 109.5
H7B C7 H7C 109.5
O3 C8 O4 125.4(6)
O3 C8 C1 125.2(6)
O4 C8 C1 109.4(5)
C10 C9 O4 109.3(6)
C10 C9 H9A 109.8
O4 C9 H9A 109.8
C10 C9 H9B 109.8
O4 C9 H9B 109.8
H9A C9 H9B 108.3
C9 C10 H10A 109.5
C9 C10 H10B 109.5
H10A C10 H10B 109.5
C9 C10 H10C 109.5
H10A C10 H10C 109.5
H10B C10 H10C 109.5
C12 C11 C16 117.2(5)
C12 C11 C2 122.6(5)
C16 C11 C2 120.1(4)
C11 C12 C13 120.8(6)
C11 C12 Br1 121.6(5)
C13 C12 Br1 117.5(5)
C14 C13 C12 120.5(7)
C14 C13 H13 119.8
C12 C13 H13 119.8
C13 C14 C15 120.1(7)
C13 C14 H14 120.0
C15 C14 H14 120.0
C14 C15 C16 119.3(7)
C14 C15 H15 120.3
C16 C15 H15 120.3
C15 C16 C11 121.9(6)
C15 C16 H16 119.0
C11 C16 H16 119.0
N2 C17 C3 178.6(6)
O5 C18 N1 124.7(5)
O5 C18 H18 117.6
N1 C18 H18 117.6
C18 N1 C4 125.8(4)
C18 N1 C1 124.0(4)
C4 N1 C1 110.0(4)
C4 N3 H3A 120.0
C4 N3 H3B 120.0
H3A N3 H3B 120.0
C5 O2 C6 116.6(5)
C8 O4 C9 118.6(5)

loop_
_geom_bond_atom_site_label_1
_geom_bond_atom_site_label_2
_geom_bond_distance
C1 N1 1.492(7)
C1 C5 1.544(8)
C1 C8 1.562(8)
C1 C2 1.595(7)
C2 C3 1.520(7)
C2 C11 1.547(8)
C3 C4 1.365(7)
C3 C17 1.411(8)
C4 N3 1.340(6)
C4 N1 1.419(6)
C5 O1 1.204(6)
C5 O2 1.332(7)
C6 O2 1.478(7)
C6 C7 1.479(10)
C6 H6A 0.9700
C6 H6B 0.9700
C7 H7A 0.9600
C7 H7B 0.9600
C7 H7C 0.9600
C8 O3 1.193(7)
C8 O4 1.326(7)
C9 C10 1.459(10)
C9 O4 1.483(7)
C9 H9A 0.9700
C9 H9B 0.9700
C10 H10A 0.9600
C10 H10B 0.9600
C10 H10C 0.9600
C11 C12 1.396(7)
C11 C16 1.399(8)
C12 C13 1.403(10)
C12 Br1 1.912(8)
C13 C14 1.371(11)
C13 H13 0.9300
C14 C15 1.386(10)
C14 H14 0.9300
C15 C16 1.397(9)
C15 H15 0.9300
C16 H16 0.9300
C17 N2 1.160(7)
C18 O5 1.222(6)
C18 N1 1.373(7)
C18 H18 0.9300
N3 H3A 0.8600
N3 H3B 0.8600

loop_
_geom_torsion_atom_site_label_1
_geom_torsion_atom_site_label_2
_geom_torsion_atom_site_label_3
_geom_torsion_atom_site_label_4
_geom_torsion
N1 C1 C2 C3 12.9(5)
C5 C1 C2 C3 133.9(4)
C8 C1 C2 C3 -104.3(5)
N1 C1 C2 C11 -108.1(4)
C5 C1 C2 C11 13.0(6)
C8 C1 C2 C11 134.7(4)
C11 C2 C3 C4 112.2(5)
C1 C2 C3 C4 -10.1(5)
C11 C2 C3 C17 -64.4(6)
C1 C2 C3 C17 173.3(5)
C17 C3 C4 N3 -1.3(8)
C2 C3 C4 N3 -177.9(5)
C17 C3 C4 N1 179.5(4)
C2 C3 C4 N1 2.9(6)
N1 C1 C5 O1 10.6(7)
C8 C1 C5 O1 131.2(6)
C2 C1 C5 O1 -106.9(6)
N1 C1 C5 O2 -170.7(4)
C8 C1 C5 O2 -50.1(5)
C2 C1 C5 O2 71.8(5)
N1 C1 C8 O3 -125.4(6)
C5 C1 C8 O3 113.0(6)
C2 C1 C8 O3 -11.2(7)
N1 C1 C8 O4 55.6(5)
C5 C1 C8 O4 -65.9(6)
C2 C1 C8 O4 169.9(4)
C3 C2 C11 C12 129.4(5)
C1 C2 C11 C12 -116.8(5)
C3 C2 C11 C16 -50.5(6)
C1 C2 C11 C16 63.4(6)
C16 C11 C12 C13 -1.1(8)
C2 C11 C12 C13 179.0(5)
C16 C11 C12 Br1 176.9(4)
C2 C11 C12 Br1 -2.9(7)
C11 C12 C13 C14 -1.8(10)
Br1 C12 C13 C14 -179.9(5)
C12 C13 C14 C15 3.2(11)
C13 C14 C15 C16 -1.8(11)
C14 C15 C16 C11 -1.2(9)
C12 C11 C16 C15 2.6(8)
C2 C11 C16 C15 -177.6(5)
C4 C3 C17 N2 136(22)
C2 C3 C17 N2 -48(23)
O5 C18 N1 C4 0.4(8)
O5 C18 N1 C1 175.7(5)
N3 C4 N1 C18 3.1(7)
C3 C4 N1 C18 -177.6(4)
N3 C4 N1 C1 -172.8(4)
C3 C4 N1 C1 6.5(5)
C5 C1 N1 C18 49.0(6)
C8 C1 N1 C18 -71.4(6)
C2 C1 N1 C18 171.5(4)
C5 C1 N1 C4 -135.0(4)
C8 C1 N1 C4 104.6(4)
C2 C1 N1 C4 -12.5(5)
O1 C5 O2 C6 -0.9(8)
C1 C5 O2 C6 -179.6(4)
C7 C6 O2 C5 -85.5(7)
O3 C8 O4 C9 1.8(9)
C1 C8 O4 C9 -179.3(5)
C10 C9 O4 C8 -97.1(8)
